data_4332068
loop_
_publ_author_name
'Iijima, Kazuya'
'Sunaga, Tomoaki'
'Hirose, Masaya'
'Saito, Taro'

_publ_section_title
;
 Synthesis and Characterization of Rhenium&#x2212;Copper Sulfide Cluster
 Complexes [(Ph3P)2N][Re3(CuX)(\m3-S)4Cl6(PMe2Ph)3] (X = Cl, Br, I)
;
_journal_issue 8
_journal_name_full 'Inorganic Chemistry'
_journal_page_first 3452
_journal_page_last 3455
_journal_paper_doi 10.1021/ic052135h
_journal_volume 45
_journal_year 2006
_chemical_formula_sum 'C62 H67 Br Cl10 Cu N P5 Re3 S4'
_chemical_formula_weight 2165.81
_chemical_name_systematic
; 
 ? 
;
_space_group_IT_number 14
_symmetry_cell_setting monoclinic
_symmetry_space_group_name_Hall '-P 2yn'
_symmetry_space_group_name_H-M 'P 1 21/n 1'
_atom_sites_solution_hydrogens geom
_atom_sites_solution_primary direct
_atom_sites_solution_secondary difmap
_audit_creation_method SHELXL-97
_cell_angle_alpha 90.00
_cell_angle_beta 96.7920(10)
_cell_angle_gamma 90.00
_cell_formula_units_Z 4
_cell_length_a 11.1389(5)
_cell_length_b 14.6844(6)
_cell_length_c 46.149(2)
_cell_measurement_temperature 173
_cell_volume 7495.5(6)
_computing_cell_refinement 'Bruker SMART'
_computing_data_collection 'Bruker SMART'
_computing_data_reduction 'Bruker SAINT'
_computing_molecular_graphics 'Bruker SHELXTL'
_computing_publication_material 'Bruker SHELXTL'
_computing_structure_refinement 'SHELXL-97 (Sheldrick, 1997)'
_computing_structure_solution 'SHELXS-97 (Sheldrick, 1990)'
_diffrn_ambient_temperature 173
_diffrn_detector_area_resol_mean 8.366
_diffrn_measured_fraction_theta_full 0.997
_diffrn_measured_fraction_theta_max 0.997
_diffrn_measurement_device_type 'CCD area detector'
_diffrn_measurement_method 'phi and omega scans'
_diffrn_radiation_monochromator graphite
_diffrn_radiation_source 'fine-focus sealed tube'
_diffrn_radiation_type MoK\a
_diffrn_radiation_wavelength 0.71073
_diffrn_reflns_av_R_equivalents 0.0530
_diffrn_reflns_av_sigmaI/netI 0.0598
_diffrn_reflns_limit_h_max 12
_diffrn_reflns_limit_h_min -13
_diffrn_reflns_limit_k_max 17
_diffrn_reflns_limit_k_min -14
_diffrn_reflns_limit_l_max 54
_diffrn_reflns_limit_l_min -41
_diffrn_reflns_number 42158
_diffrn_reflns_theta_full 24.71
_diffrn_reflns_theta_max 24.71
_diffrn_reflns_theta_min 0.89
_exptl_absorpt_coefficient_mu 6.255
_exptl_absorpt_correction_T_max 0.8851
_exptl_absorpt_correction_T_min 0.4746
_exptl_absorpt_correction_type empirical
_exptl_crystal_colour black
_exptl_crystal_density_diffrn 1.919
_exptl_crystal_density_meas 0
_exptl_crystal_density_method 'not measured'
_exptl_crystal_description plate
_exptl_crystal_F_000 4176
_exptl_crystal_size_max 0.14
_exptl_crystal_size_mid 0.04
_exptl_crystal_size_min 0.02
_refine_diff_density_max 3.574
_refine_diff_density_min -2.075
_refine_diff_density_rms 0.221
_refine_ls_extinction_method none
_refine_ls_goodness_of_fit_ref 1.064
_refine_ls_hydrogen_treatment mixed
_refine_ls_matrix_type full
_refine_ls_number_parameters 790
_refine_ls_number_reflns 12736
_refine_ls_number_restraints 0
_refine_ls_restrained_S_all 1.064
_refine_ls_R_factor_all 0.0759
_refine_ls_R_factor_gt 0.0553
_refine_ls_shift/su_max 0.004
_refine_ls_shift/su_mean 0.000
_refine_ls_structure_factor_coef Fsqd
_refine_ls_weighting_details 'calc w=1/[\s^2^(Fo^2^)+(0.0611P)^2^+62.1134P] where P=(Fo^2^+2Fc^2^)/3'
_refine_ls_weighting_scheme calc
_refine_ls_wR_factor_gt 0.1297
_refine_ls_wR_factor_ref 0.1427
_reflns_number_gt 9808
_reflns_number_total 12736
_reflns_threshold_expression >2sigma(I)
_cod_data_source_file ic052135hsup2.cif
_cod_data_source_block br1219
_cod_depositor_comments
;
The following automatic conversions were performed:

'_symmetry_cell_setting' value 'Monoclinic' changed to 'monoclinic'
according to /home/saulius/struct/CIF-dictionaries/cif_core.dic
dictionary named 'cif_core.dic' version 2.4.2 from 2011-04-26.

Automatic conversion script
Id: cif_fix_values 1891 2012-01-12 08:04:46Z andrius 
;
_cod_original_sg_symbol_H-M P2(1)/n
_cod_database_code 4332068

loop_
_symmetry_equiv_pos_as_xyz
'x, y, z'
'-x+1/2, y+1/2, -z+1/2'
'-x, -y, -z'
'x-1/2, -y-1/2, z-1/2'

loop_
_atom_site_label
_atom_site_type_symbol
_atom_site_fract_x
_atom_site_fract_y
_atom_site_fract_z
_atom_site_U_iso_or_equiv
_atom_site_adp_type
_atom_site_occupancy
_atom_site_symmetry_multiplicity
_atom_site_calc_flag
_atom_site_refinement_flags
Br1 Br 0.27334(19) 0.32299(14) 0.75039(4) 0.0937(6) Uani 1 1 d .
C1 C 0.7140(9) 0.1907(7) 0.0646(2) 0.031(2) Uani 1 1 d .
C2 C 0.6347(10) 0.1234(8) 0.0721(3) 0.043(3) Uani 1 1 d .
H2 H 0.6422 0.0622 0.0658 0.051 Uiso 1 1 calc R
C3 C 0.5456(10) 0.1480(10) 0.0887(3) 0.058(4) Uani 1 1 d .
H3 H 0.4913 0.1029 0.0941 0.070 Uiso 1 1 calc R
C4 C 0.7014(12) 0.2785(10) 0.0729(3) 0.062(4) Uani 1 1 d .
H4 H 0.7535 0.3245 0.0671 0.074 Uiso 1 1 calc R
C5 C 0.6087(14) 0.3005(11) 0.0905(4) 0.084(6) Uani 1 1 d .
H5 H 0.6008 0.3611 0.0973 0.101 Uiso 1 1 calc R
C6 C 0.9160(8) 0.0678(7) 0.0576(2) 0.030(2) Uani 1 1 d .
C7 C 0.7446(8) 0.1257(7) 0.0078(2) 0.031(2) Uani 1 1 d .
C8 C 0.7136(10) 0.1908(7) -0.0137(3) 0.039(3) Uani 1 1 d .
H8 H 0.7421 0.2515 -0.0110 0.047 Uiso 1 1 calc R
C9 C 0.7014(10) 0.0372(8) 0.0035(3) 0.044(3) Uani 1 1 d .
H9 H 0.7217 -0.0076 0.0181 0.053 Uiso 1 1 calc R
C10 C 0.6282(11) 0.0137(10) -0.0222(3) 0.056(3) Uani 1 1 d .
H10 H 0.6002 -0.0471 -0.0252 0.067 Uiso 1 1 calc R
C11 C 0.5972(10) 0.0795(10) -0.0432(3) 0.052(3) Uani 1 1 d .
H11 H 0.5455 0.0648 -0.0604 0.062 Uiso 1 1 calc R
C12 C 0.9159(10) 0.4491(8) 0.0324(3) 0.045(3) Uani 1 1 d .
H12 H 0.8582 0.4126 0.0208 0.054 Uiso 1 1 calc R
C13 C 1.0159(9) 0.4086(7) 0.0478(2) 0.032(2) Uani 1 1 d .
C14 C 1.0989(11) 0.4640(8) 0.0649(3) 0.050(3) Uani 1 1 d .
H14 H 1.1676 0.4376 0.0759 0.060 Uiso 1 1 calc R
C15 C 1.0810(11) 0.5567(8) 0.0658(3) 0.052(3) Uani 1 1 d .
H15 H 1.1380 0.5939 0.0773 0.063 Uiso 1 1 calc R
C16 C 1.0586(11) 0.2797(8) 0.1057(2) 0.042(3) Uani 1 1 d .
H16 H 1.0015 0.3280 0.1043 0.051 Uiso 1 1 calc R
C17 C 1.1017(9) 0.2467(7) 0.0807(2) 0.030(2) Uani 1 1 d .
C18 C 1.1856(9) 0.1757(8) 0.0835(3) 0.037(3) Uani 1 1 d .
H18 H 1.2156 0.1523 0.0665 0.044 Uiso 1 1 calc R
C19 C 1.2250(10) 0.1392(9) 0.1101(3) 0.046(3) Uani 1 1 d .
H19 H 1.2828 0.0914 0.1117 0.055 Uiso 1 1 calc R
C20 C 1.1811(12) 0.1719(9) 0.1344(3) 0.053(3) Uani 1 1 d .
H20 H 1.2077 0.1458 0.1529 0.063 Uiso 1 1 calc R
C21 C 1.1057(11) 0.2160(7) -0.0051(2) 0.042(3) Uani 1 1 d .
H21 H 1.0236 0.1982 -0.0096 0.050 Uiso 1 1 calc R
C22 C 1.1902(14) 0.1960(9) -0.0240(3) 0.058(4) Uani 1 1 d .
H22 H 1.1659 0.1633 -0.0415 0.070 Uiso 1 1 calc R
C23 C 1.3086(14) 0.2228(10) -0.0177(4) 0.068(4) Uani 1 1 d .
H23 H 1.3644 0.2102 -0.0313 0.082 Uiso 1 1 calc R
C24 C 1.3474(13) 0.2676(10) 0.0078(4) 0.070(4) Uani 1 1 d .
H24 H 1.4301 0.2834 0.0124 0.085 Uiso 1 1 calc R
C25 C 1.2629(10) 0.2896(8) 0.0268(3) 0.048(3) Uani 1 1 d .
H25 H 1.2874 0.3231 0.0441 0.058 Uiso 1 1 calc R
C26 C 1.1434(9) 0.2625(7) 0.0204(2) 0.033(2) Uani 1 1 d .
C27 C 0.9909(9) 0.0221(7) 0.0410(2) 0.036(2) Uani 1 1 d .
H27 H 0.9877 0.0348 0.0207 0.043 Uiso 1 1 calc R
C28 C 1.0713(9) -0.0427(8) 0.0537(3) 0.041(3) Uani 1 1 d .
H28 H 1.1228 -0.0744 0.0421 0.049 Uiso 1 1 calc R
C29 C 1.0762(9) -0.0611(8) 0.0830(3) 0.041(3) Uani 1 1 d .
H29 H 1.1306 -0.1060 0.0916 0.049 Uiso 1 1 calc R
C30 C 0.9204(9) 0.0494(7) 0.0874(2) 0.037(3) Uani 1 1 d .
H30 H 0.8681 0.0801 0.0990 0.045 Uiso 1 1 calc R
C31 C 0.1618(8) 0.3782(7) 0.8535(2) 0.031(2) Uani 1 1 d .
C32 C 0.6216(10) 0.1152(7) 0.7557(2) 0.038(3) Uani 1 1 d .
C33 C 1.0036(10) -0.0153(8) 0.0997(3) 0.046(3) Uani 1 1 d .
H33 H 1.0094 -0.0274 0.1201 0.056 Uiso 1 1 calc R
C34 C 0.6422(10) 0.1678(9) -0.0388(2) 0.044(3) Uani 1 1 d .
H34 H 0.6229 0.2126 -0.0535 0.052 Uiso 1 1 calc R
C35 C 0.9824(12) 0.5954(8) 0.0503(3) 0.053(3) Uani 1 1 d .
H35 H 0.9707 0.6594 0.0511 0.064 Uiso 1 1 calc R
C36 C 0.0997(10) 0.1996(9) 0.8305(4) 0.071(5) Uani 1 1 d .
H36A H 0.1244 0.2180 0.8117 0.107 Uiso 1 1 calc R
H36B H 0.0148 0.2159 0.8312 0.107 Uiso 1 1 calc R
H36C H 0.1094 0.1335 0.8329 0.107 Uiso 1 1 calc R
C37 C 0.1319(11) 0.4122(9) 0.8257(3) 0.054(3) Uani 1 1 d .
H37 H 0.1224 0.3722 0.8094 0.064 Uiso 1 1 calc R
C38 C 0.5442(13) 0.1667(8) 0.7361(3) 0.051(3) Uani 1 1 d .
H38 H 0.4593 0.1639 0.7367 0.061 Uiso 1 1 calc R
C39 C 1.0981(13) 0.2427(9) 0.1325(3) 0.059(4) Uani 1 1 d .
H39 H 1.0688 0.2654 0.1497 0.070 Uiso 1 1 calc R
C40 C 0.1231(10) 0.2327(10) 0.8928(3) 0.061(4) Uani 1 1 d .
H40A H 0.1453 0.1711 0.8996 0.091 Uiso 1 1 calc R
H40B H 0.0350 0.2370 0.8884 0.091 Uiso 1 1 calc R
H40C H 0.1515 0.2770 0.9079 0.091 Uiso 1 1 calc R
C41 C 0.8995(12) 0.5417(9) 0.0336(3) 0.060(4) Uani 1 1 d .
H41 H 0.8306 0.5688 0.0229 0.072 Uiso 1 1 calc R
C42 C 0.5328(12) 0.2359(11) 0.0976(3) 0.068(4) Uani 1 1 d .
H42 H 0.4697 0.2511 0.1089 0.081 Uiso 1 1 calc R
C43 C 0.7448(12) 0.1242(9) 0.7544(3) 0.060(4) Uani 1 1 d .
H43 H 0.8004 0.0921 0.7679 0.072 Uiso 1 1 calc R
C44 C 0.7775(12) 0.4280(10) 0.7999(3) 0.060(4) Uani 1 1 d .
H44A H 0.8099 0.4863 0.7940 0.090 Uiso 1 1 calc R
H44B H 0.7271 0.4009 0.7833 0.090 Uiso 1 1 calc R
H44C H 0.8444 0.3868 0.8065 0.090 Uiso 1 1 calc R
C45 C 0.5105(13) 0.5055(11) 0.7863(4) 0.086(6) Uani 1 1 d .
H45 H 0.5378 0.4567 0.7752 0.103 Uiso 1 1 calc R
C46 C 0.712(2) 0.2252(11) 0.7150(4) 0.084(6) Uani 1 1 d .
H46 H 0.7430 0.2618 0.7006 0.101 Uiso 1 1 calc R
C47 C 0.6488(18) -0.0567(9) 0.7848(4) 0.089(6) Uani 1 1 d .
H47A H 0.7355 -0.0437 0.7888 0.133 Uiso 1 1 calc R
H47B H 0.6323 -0.0872 0.7659 0.133 Uiso 1 1 calc R
H47C H 0.6242 -0.0963 0.8002 0.133 Uiso 1 1 calc R
C48 C 0.590(2) 0.2203(9) 0.7163(3) 0.088(6) Uani 1 1 d .
H48 H 0.5361 0.2551 0.7031 0.106 Uiso 1 1 calc R
C49 C 0.7872(16) 0.1791(11) 0.7337(4) 0.074(5) Uani 1 1 d .
H49 H 0.8718 0.1837 0.7329 0.088 Uiso 1 1 calc R
C50 C 0.1737(12) 0.4372(10) 0.8769(4) 0.066(4) Uani 1 1 d .
H50 H 0.1906 0.4142 0.8962 0.079 Uiso 1 1 calc R
C51 C 0.1159(14) 0.5056(12) 0.8217(5) 0.082(6) Uani 1 1 d .
H51 H 0.0946 0.5298 0.8027 0.098 Uiso 1 1 calc R
C52 C 0.4171(15) 0.0148(12) 0.7686(4) 0.089(6) Uani 1 1 d .
H52A H 0.4233 -0.0213 0.7510 0.134 Uiso 1 1 calc R
H52B H 0.3675 0.0688 0.7636 0.134 Uiso 1 1 calc R
H52C H 0.3796 -0.0221 0.7828 0.134 Uiso 1 1 calc R
C53 C 0.1614(15) 0.5277(14) 0.8724(6) 0.115(9) Uani 1 1 d .
H53 H 0.1742 0.5683 0.8885 0.138 Uiso 1 1 calc R
C54 C 0.1307(14) 0.5613(12) 0.8449(7) 0.106(9) Uani 1 1 d .
H54 H 0.1197 0.6250 0.8422 0.127 Uiso 1 1 calc R
C55 C 0.5664(12) 0.5198(10) 0.8140(4) 0.067(4) Uani 1 1 d .
C56 C 0.5310(19) 0.5920(14) 0.8297(6) 0.121(8) Uani 1 1 d .
H56 H 0.5687 0.6031 0.8490 0.145 Uiso 1 1 calc R
C57 C 0.4167(18) 0.5587(17) 0.7737(7) 0.157(14) Uani 1 1 d .
H57 H 0.3751 0.5445 0.7551 0.188 Uiso 1 1 calc R
C58 C 0.387(2) 0.630(2) 0.7886(10) 0.17(2) Uani 1 1 d .
H58 H 0.3276 0.6706 0.7795 0.202 Uiso 1 1 calc R
C59 C 0.7887(14) 0.5198(12) 0.8528(4) 0.088(5) Uani 1 1 d .
H59A H 0.8069 0.5748 0.8421 0.131 Uiso 1 1 calc R
H59B H 0.8639 0.4871 0.8591 0.131 Uiso 1 1 calc R
H59C H 0.7494 0.5369 0.8699 0.131 Uiso 1 1 calc R
C60 C 0.5154(19) 0.4399(18) 0.9652(7) 0.175(14) Uani 1 1 d .
H60A H 0.5073 0.3932 0.9496 0.210 Uiso 1 1 calc R
H60B H 0.4743 0.4162 0.9815 0.210 Uiso 1 1 calc R
C61 C 0.437(3) 0.650(2) 0.8170(10) 0.20(2) Uani 1 1 d .
H61 H 0.4100 0.7002 0.8274 0.241 Uiso 1 1 calc R
C62 C 0.1955(12) 0.9147(9) 0.8244(3) 0.060(4) Uani 1 1 d .
H62A H 0.2211 0.9003 0.8051 0.072 Uiso 1 1 calc R
H62B H 0.2481 0.9642 0.8333 0.072 Uiso 1 1 calc R
Cl5 Cl 0.8369(2) 0.2917(3) 0.86060(7) 0.0573(9) Uani 1 1 d .
Cl6 Cl 0.6392(3) 0.3975(3) 0.89514(7) 0.0666(11) Uani 1 1 d .
Cl2 Cl 0.7806(3) 0.0806(2) 0.83465(7) 0.0530(8) Uani 1 1 d .
Cl1 Cl 0.5294(3) -0.0255(2) 0.84638(7) 0.0531(8) Uani 1 1 d .
Cl3 Cl 0.3378(2) 0.0809(2) 0.88591(7) 0.0485(8) Uani 1 1 d .
Cl4 Cl 0.4017(2) 0.2857(3) 0.91092(6) 0.0561(9) Uani 1 1 d .
Cl7 Cl 0.6591(8) 0.4514(6) 0.9767(2) 0.195(4) Uani 1 1 d .
Cl8 Cl 0.4446(13) 0.5305(10) 0.9526(3) 0.327(9) Uani 1 1 d .
Cl9 Cl 0.0452(4) 0.9518(3) 0.81990(11) 0.0814(12) Uani 1 1 d .
Cl10 Cl 0.2132(4) 0.8183(3) 0.84676(10) 0.0818(12) Uani 1 1 d .
Cu1 Cu 0.39339(12) 0.29609(10) 0.79185(3) 0.0432(3) Uani 1 1 d .
N1 N 0.9070(7) 0.2462(6) 0.03475(19) 0.033(2) Uani 1 1 d .
P4 P 0.8273(2) 0.16142(18) 0.04150(6) 0.0278(6) Uani 1 1 d .
P5 P 1.0354(2) 0.28728(18) 0.04575(6) 0.0298(6) Uani 1 1 d .
P3 P 0.6882(3) 0.4465(2) 0.82910(7) 0.0451(8) Uani 1 1 d .
P2 P 0.1930(2) 0.2571(2) 0.85969(7) 0.0355(7) Uani 1 1 d .
P1 P 0.5646(3) 0.0491(2) 0.78412(7) 0.0454(8) Uani 1 1 d .
Re3 Re 0.62001(3) 0.30131(3) 0.852501(9) 0.03633(13) Uani 1 1 d .
Re2 Re 0.41561(3) 0.21693(3) 0.863964(9) 0.03545(13) Uani 1 1 d .
Re1 Re 0.57210(4) 0.13044(3) 0.832559(10) 0.03616(13) Uani 1 1 d .
S4 S 0.6112(2) 0.1709(2) 0.88154(6) 0.0480(8) Uani 1 1 d .
S1 S 0.3704(2) 0.15761(18) 0.81810(6) 0.0349(6) Uani 1 1 d .
S2 S 0.4264(2) 0.35348(18) 0.83974(6) 0.0308(6) Uani 1 1 d .
S3 S 0.6025(2) 0.25571(18) 0.80465(6) 0.0311(6) Uani 1 1 d .

loop_
_atom_site_aniso_label
_atom_site_aniso_U_11
_atom_site_aniso_U_22
_atom_site_aniso_U_33
_atom_site_aniso_U_23
_atom_site_aniso_U_13
_atom_site_aniso_U_12
Br1 0.1099(14) 0.1007(13) 0.0612(11) 0.0035(9) -0.0282(10) 0.0210(11)
C1 0.030(5) 0.039(6) 0.022(5) -0.006(5) -0.003(4) -0.003(4)
C2 0.040(6) 0.053(7) 0.036(7) 0.011(5) 0.008(5) 0.003(5)
C3 0.030(6) 0.079(10) 0.065(10) -0.002(8) 0.008(6) -0.004(6)
C4 0.051(8) 0.072(10) 0.067(10) -0.022(8) 0.027(7) -0.015(7)
C5 0.069(10) 0.084(11) 0.108(14) -0.061(10) 0.046(10) -0.018(8)
C6 0.022(5) 0.035(6) 0.031(6) 0.001(5) -0.002(4) -0.003(4)
C7 0.022(5) 0.051(7) 0.020(5) -0.002(5) -0.001(4) -0.005(4)
C8 0.042(6) 0.033(6) 0.040(7) -0.002(5) -0.002(5) 0.010(5)
C9 0.038(6) 0.050(7) 0.043(7) 0.005(6) 0.001(5) -0.009(5)
C10 0.051(7) 0.068(9) 0.047(8) -0.016(7) -0.004(6) -0.017(6)
C11 0.035(6) 0.086(10) 0.031(7) -0.004(7) -0.008(5) 0.003(6)
C12 0.044(7) 0.039(7) 0.049(8) -0.007(6) -0.009(6) -0.001(5)
C13 0.030(5) 0.038(6) 0.028(6) 0.005(5) 0.006(4) -0.005(4)
C14 0.045(7) 0.041(7) 0.059(9) -0.007(6) -0.014(6) 0.002(5)
C15 0.060(8) 0.047(8) 0.044(8) 0.000(6) -0.017(6) -0.011(6)
C16 0.059(7) 0.043(7) 0.026(6) 0.004(5) 0.011(5) 0.003(5)
C17 0.027(5) 0.041(6) 0.023(5) 0.000(5) 0.001(4) -0.010(4)
C18 0.025(5) 0.049(7) 0.037(7) 0.003(5) 0.004(5) -0.006(5)
C19 0.033(6) 0.063(8) 0.040(7) 0.005(6) -0.002(5) 0.001(5)
C20 0.059(8) 0.066(9) 0.029(7) 0.020(6) -0.012(6) -0.001(6)
C21 0.053(7) 0.040(6) 0.033(7) 0.012(5) 0.010(5) 0.000(5)
C22 0.097(11) 0.047(8) 0.033(7) 0.009(6) 0.017(7) 0.021(7)
C23 0.074(10) 0.068(10) 0.071(11) 0.024(8) 0.043(9) 0.019(8)
C24 0.047(8) 0.073(10) 0.096(13) 0.002(9) 0.028(8) -0.004(7)
C25 0.040(6) 0.057(8) 0.051(8) -0.005(6) 0.019(6) -0.009(5)
C26 0.038(6) 0.035(6) 0.028(6) 0.012(5) 0.010(5) -0.001(4)
C27 0.038(6) 0.039(6) 0.030(6) 0.000(5) 0.001(5) 0.000(5)
C28 0.035(6) 0.049(7) 0.038(7) -0.012(5) 0.002(5) 0.006(5)
C29 0.029(6) 0.046(7) 0.046(8) 0.000(6) -0.003(5) 0.005(5)
C30 0.029(5) 0.048(7) 0.035(7) 0.008(5) 0.004(5) -0.002(5)
C31 0.023(5) 0.035(6) 0.037(6) -0.004(5) 0.008(4) 0.004(4)
C32 0.055(7) 0.028(6) 0.033(6) 0.003(5) 0.018(5) 0.004(5)
C33 0.042(7) 0.055(8) 0.040(7) 0.012(6) -0.001(5) 0.002(5)
C34 0.047(7) 0.062(8) 0.022(6) -0.001(5) 0.000(5) 0.014(6)
C35 0.070(9) 0.036(7) 0.048(8) -0.003(6) -0.009(7) 0.004(6)
C36 0.029(6) 0.056(8) 0.128(15) -0.041(9) 0.004(7) 0.000(6)
C37 0.056(8) 0.063(9) 0.043(8) 0.006(6) 0.013(6) 0.013(6)
C38 0.082(9) 0.041(7) 0.027(7) -0.002(6) -0.005(6) 0.001(6)
C39 0.083(10) 0.065(9) 0.028(7) 0.001(6) 0.011(7) -0.003(8)
C40 0.032(6) 0.097(11) 0.058(9) 0.030(8) 0.021(6) 0.014(6)
C41 0.058(8) 0.047(8) 0.073(10) -0.002(7) -0.008(7) 0.014(6)
C42 0.042(7) 0.101(12) 0.065(10) -0.021(9) 0.025(7) -0.001(7)
C43 0.059(8) 0.068(9) 0.056(9) 0.000(7) 0.021(7) -0.001(7)
C44 0.050(8) 0.070(9) 0.064(10) 0.009(7) 0.020(7) -0.001(6)
C45 0.063(9) 0.064(10) 0.117(16) 0.035(10) -0.039(10) -0.015(8)
C46 0.151(19) 0.056(10) 0.052(11) -0.011(8) 0.035(12) -0.036(11)
C47 0.160(17) 0.040(8) 0.076(12) 0.010(8) 0.056(12) 0.024(9)
C48 0.19(2) 0.039(8) 0.030(8) 0.004(6) -0.007(11) 0.000(10)
C49 0.079(11) 0.074(11) 0.077(12) -0.015(9) 0.048(10) -0.026(9)
C50 0.054(8) 0.064(9) 0.077(11) -0.027(8) -0.002(7) 0.021(7)
C51 0.068(10) 0.064(11) 0.119(16) 0.052(11) 0.037(10) 0.025(8)
C52 0.093(12) 0.101(13) 0.080(12) -0.034(10) 0.035(10) -0.057(10)
C53 0.053(10) 0.082(14) 0.20(3) -0.071(15) -0.025(13) 0.019(9)
C54 0.040(9) 0.043(10) 0.24(3) -0.006(15) 0.021(13) 0.005(7)
C55 0.041(7) 0.060(9) 0.102(13) 0.012(8) 0.021(8) 0.005(6)
C56 0.110(16) 0.101(15) 0.16(2) 0.001(14) 0.068(16) 0.033(13)
C57 0.074(14) 0.095(17) 0.29(4) 0.10(2) -0.047(18) -0.023(12)
C58 0.077(15) 0.10(2) 0.33(5) 0.12(3) 0.02(2) 0.010(15)
C59 0.073(10) 0.112(14) 0.075(12) -0.042(10) -0.001(9) -0.036(10)
C60 0.077(14) 0.16(2) 0.28(4) 0.10(2) -0.008(19) -0.023(15)
C61 0.17(3) 0.12(2) 0.35(6) 0.02(3) 0.16(4) 0.08(2)
C62 0.056(8) 0.063(9) 0.066(10) -0.017(7) 0.024(7) -0.012(6)
Cl5 0.0188(12) 0.111(3) 0.0418(18) 0.0008(17) 0.0002(12) 0.0085(14)
Cl6 0.0354(15) 0.133(3) 0.0314(17) -0.0322(19) 0.0028(13) -0.0144(17)
Cl2 0.0359(15) 0.076(2) 0.0502(19) 0.0216(16) 0.0163(13) 0.0296(14)
Cl1 0.0550(18) 0.0557(18) 0.052(2) 0.0320(15) 0.0219(15) 0.0226(14)
Cl3 0.0345(14) 0.0616(19) 0.0522(19) 0.0339(15) 0.0171(13) 0.0144(13)
Cl4 0.0333(14) 0.110(3) 0.0261(15) 0.0080(16) 0.0095(12) 0.0220(16)
Cl7 0.187(8) 0.189(8) 0.193(9) -0.041(7) -0.040(7) 0.026(6)
Cl8 0.354(17) 0.339(16) 0.262(15) -0.075(12) -0.069(12) 0.227(14)
Cl9 0.070(2) 0.067(2) 0.108(4) -0.009(2) 0.010(2) -0.0003(19)
Cl10 0.086(3) 0.075(3) 0.087(3) 0.003(2) 0.018(2) 0.004(2)
Cu1 0.0418(8) 0.0502(8) 0.0337(8) 0.0120(7) -0.0120(6) -0.0021(6)
N1 0.032(5) 0.038(5) 0.030(5) 0.004(4) 0.000(4) -0.007(4)
P4 0.0272(13) 0.0351(15) 0.0207(14) 0.0007(11) 0.0018(10) -0.0018(10)
P5 0.0264(13) 0.0353(15) 0.0278(15) 0.0018(12) 0.0033(11) -0.0023(11)
P3 0.0302(15) 0.062(2) 0.0441(19) -0.0134(16) 0.0061(13) -0.0050(13)
P2 0.0217(13) 0.0453(17) 0.0399(17) 0.0094(13) 0.0051(12) 0.0061(11)
P1 0.0570(19) 0.0392(17) 0.0438(19) 0.0042(14) 0.0214(16) 0.0012(14)
Re3 0.0176(2) 0.0689(3) 0.0220(2) -0.0012(2) 0.00036(16) 0.00573(18)
Re2 0.0213(2) 0.0588(3) 0.0266(2) 0.0126(2) 0.00428(16) 0.01169(18)
Re1 0.0301(2) 0.0514(3) 0.0280(2) 0.0153(2) 0.00776(18) 0.01484(19)
S4 0.0266(14) 0.092(2) 0.0249(15) 0.0200(15) 0.0025(11) 0.0210(14)
S1 0.0293(13) 0.0392(15) 0.0354(16) 0.0127(12) 0.0003(11) 0.0040(11)
S2 0.0174(11) 0.0425(15) 0.0324(15) -0.0020(12) 0.0028(10) 0.0028(10)
S3 0.0286(13) 0.0418(15) 0.0232(13) 0.0037(11) 0.0041(10) 0.0049(11)

loop_
_atom_type_symbol
_atom_type_description
_atom_type_scat_dispersion_real
_atom_type_scat_dispersion_imag
_atom_type_scat_source
C C 0.0033 0.0016 'International Tables Vol C Tables 4.2.6.8 and 6.1.1.4'
H H 0.0000 0.0000 'International Tables Vol C Tables 4.2.6.8 and 6.1.1.4'
N N 0.0061 0.0033 'International Tables Vol C Tables 4.2.6.8 and 6.1.1.4'
P P 0.1023 0.0942 'International Tables Vol C Tables 4.2.6.8 and 6.1.1.4'
S S 0.1246 0.1234 'International Tables Vol C Tables 4.2.6.8 and 6.1.1.4'
Cl Cl 0.1484 0.1585 'International Tables Vol C Tables 4.2.6.8 and 6.1.1.4'
Cu Cu 0.3201 1.2651 'International Tables Vol C Tables 4.2.6.8 and 6.1.1.4'
Br Br -0.2901 2.4595 'International Tables Vol C Tables 4.2.6.8 and 6.1.1.4'
Re Re -1.0185 7.2310 'International Tables Vol C Tables 4.2.6.8 and 6.1.1.4'

loop_
_geom_angle_atom_site_label_1
_geom_angle_atom_site_label_2
_geom_angle_atom_site_label_3
_geom_angle
C4 C1 C2 120.9(10)
C4 C1 P4 119.9(8)
C2 C1 P4 119.0(8)
C3 C2 C1 118.1(12)
C3 C2 H2 121.0
C1 C2 H2 121.0
C42 C3 C2 121.7(13)
C42 C3 H3 119.1
C2 C3 H3 119.1
C1 C4 C5 118.8(12)
C1 C4 H4 120.6
C5 C4 H4 120.6
C42 C5 C4 120.1(13)
C42 C5 H5 120.0
C4 C5 H5 120.0
C27 C6 C30 120.2(10)
C27 C6 P4 118.9(8)
C30 C6 P4 120.5(8)
C8 C7 C9 119.1(10)
C8 C7 P4 118.5(8)
C9 C7 P4 122.1(8)
C34 C8 C7 120.3(11)
C34 C8 H8 119.8
C7 C8 H8 119.8
C7 C9 C10 120.5(11)
C7 C9 H9 119.7
C10 C9 H9 119.7
C11 C10 C9 119.5(12)
C11 C10 H10 120.3
C9 C10 H10 120.3
C10 C11 C34 119.6(11)
C10 C11 H11 120.2
C34 C11 H11 120.2
C41 C12 C13 120.4(11)
C41 C12 H12 119.8
C13 C12 H12 119.8
C12 C13 C14 118.5(10)
C12 C13 P5 119.5(8)
C14 C13 P5 121.9(8)
C15 C14 C13 120.2(11)
C15 C14 H14 119.9
C13 C14 H14 119.9
C35 C15 C14 120.6(11)
C35 C15 H15 119.7
C14 C15 H15 119.7
C39 C16 C17 120.3(11)
C39 C16 H16 119.8
C17 C16 H16 119.8
C16 C17 C18 118.5(10)
C16 C17 P5 119.1(8)
C18 C17 P5 122.0(8)
C19 C18 C17 121.1(11)
C19 C18 H18 119.5
C17 C18 H18 119.5
C20 C19 C18 119.6(11)
C20 C19 H19 120.2
C18 C19 H19 120.2
C19 C20 C39 120.9(11)
C19 C20 H20 119.5
C39 C20 H20 119.5
C26 C21 C22 118.7(12)
C26 C21 H21 120.7
C22 C21 H21 120.7
C23 C22 C21 120.7(14)
C23 C22 H22 119.7
C21 C22 H22 119.7
C24 C23 C22 121.1(13)
C24 C23 H23 119.5
C22 C23 H23 119.5
C23 C24 C25 118.8(13)
C23 C24 H24 120.6
C25 C24 H24 120.6
C26 C25 C24 119.9(13)
C26 C25 H25 120.0
C24 C25 H25 120.0
C21 C26 C25 120.7(10)
C21 C26 P5 119.4(8)
C25 C26 P5 119.9(9)
C6 C27 C28 120.2(10)
C6 C27 H27 119.9
C28 C27 H27 119.9
C29 C28 C27 120.0(10)
C29 C28 H28 120.0
C27 C28 H28 120.0
C33 C29 C28 120.3(11)
C33 C29 H29 119.8
C28 C29 H29 119.8
C6 C30 C33 118.5(10)
C6 C30 H30 120.7
C33 C30 H30 120.7
C50 C31 C37 119.3(12)
C50 C31 P2 119.3(10)
C37 C31 P2 121.3(9)
C43 C32 C38 117.3(11)
C43 C32 P1 121.1(10)
C38 C32 P1 121.2(9)
C29 C33 C30 120.8(11)
C29 C33 H33 119.6
C30 C33 H33 119.6
C8 C34 C11 120.9(11)
C8 C34 H34 119.6
C11 C34 H34 119.6
C15 C35 C41 119.9(12)
C15 C35 H35 120.0
C41 C35 H35 120.0
P2 C36 H36A 109.5
P2 C36 H36B 109.5
H36A C36 H36B 109.5
P2 C36 H36C 109.5
H36A C36 H36C 109.5
H36B C36 H36C 109.5
C31 C37 C51 119.5(14)
C31 C37 H37 120.2
C51 C37 H37 120.2
C48 C38 C32 120.2(15)
C48 C38 H38 119.9
C32 C38 H38 119.9
C16 C39 C20 119.5(12)
C16 C39 H39 120.2
C20 C39 H39 120.2
P2 C40 H40A 109.5
P2 C40 H40B 109.5
H40A C40 H40B 109.5
P2 C40 H40C 109.5
H40A C40 H40C 109.5
H40B C40 H40C 109.5
C12 C41 C35 120.4(12)
C12 C41 H41 119.8
C35 C41 H41 119.8
C5 C42 C3 120.3(12)
C5 C42 H42 119.9
C3 C42 H42 119.9
C49 C43 C32 120.5(15)
C49 C43 H43 119.7
C32 C43 H43 119.7
P3 C44 H44A 109.5
P3 C44 H44B 109.5
H44A C44 H44B 109.5
P3 C44 H44C 109.5
H44A C44 H44C 109.5
H44B C44 H44C 109.5
C55 C45 C57 123(2)
C55 C45 H45 118.5
C57 C45 H45 118.5
C49 C46 C48 120.0(15)
C49 C46 H46 120.0
C48 C46 H46 120.0
P1 C47 H47A 109.5
P1 C47 H47B 109.5
H47A C47 H47B 109.5
P1 C47 H47C 109.5
H47A C47 H47C 109.5
H47B C47 H47C 109.5
C38 C48 C46 120.9(17)
C38 C48 H48 119.5
C46 C48 H48 119.5
C46 C49 C43 121.0(16)
C46 C49 H49 119.5
C43 C49 H49 119.5
C53 C50 C31 120.1(18)
C53 C50 H50 120.0
C31 C50 H50 120.0
C54 C51 C37 119.5(18)
C54 C51 H51 120.2
C37 C51 H51 120.2
P1 C52 H52A 109.5
P1 C52 H52B 109.5
H52A C52 H52B 109.5
P1 C52 H52C 109.5
H52A C52 H52C 109.5
H52B C52 H52C 109.5
C50 C53 C54 120.5(19)
C50 C53 H53 119.8
C54 C53 H53 119.8
C51 C54 C53 121.0(17)
C51 C54 H54 119.5
C53 C54 H54 119.5
C56 C55 C45 119.1(17)
C56 C55 P3 120.5(16)
C45 C55 P3 120.4(12)
C55 C56 C61 119(3)
C55 C56 H56 120.4
C61 C56 H56 120.4
C58 C57 C45 117(3)
C58 C57 H57 121.4
C45 C57 H57 121.4
C57 C58 C61 124(3)
C57 C58 H58 118.0
C61 C58 H58 118.0
P3 C59 H59A 109.5
P3 C59 H59B 109.5
H59A C59 H59B 109.5
P3 C59 H59C 109.5
H59A C59 H59C 109.5
H59B C59 H59C 109.5
Cl8 C60 Cl7 116.7(16)
Cl8 C60 H60A 108.1
Cl7 C60 H60A 108.1
Cl8 C60 H60B 108.1
Cl7 C60 H60B 108.1
H60A C60 H60B 107.3
C58 C61 C56 117(3)
C58 C61 H61 121.3
C56 C61 H61 121.3
Cl10 C62 Cl9 111.2(7)
Cl10 C62 H62A 109.4
Cl9 C62 H62A 109.4
Cl10 C62 H62B 109.4
Cl9 C62 H62B 109.4
H62A C62 H62B 108.0
Br1 Cu1 S2 138.72(10)
Br1 Cu1 S1 119.57(11)
S2 Cu1 S1 80.99(11)
Br1 Cu1 S3 135.77(11)
S2 Cu1 S3 79.56(9)
S1 Cu1 S3 79.94(9)
P5 N1 P4 138.2(6)
N1 P4 C7 107.6(5)
N1 P4 C1 112.2(5)
C7 P4 C1 105.1(4)
N1 P4 C6 112.9(4)
C7 P4 C6 109.6(5)
C1 P4 C6 109.1(5)
N1 P5 C17 115.0(5)
N1 P5 C13 106.5(5)
C17 P5 C13 108.7(5)
N1 P5 C26 111.2(5)
C17 P5 C26 106.2(5)
C13 P5 C26 109.1(5)
C44 P3 C55 105.0(7)
C44 P3 C59 100.6(7)
C55 P3 C59 105.1(8)
C44 P3 Re3 114.4(5)
C55 P3 Re3 114.5(4)
C59 P3 Re3 115.7(6)
C36 P2 C31 104.8(6)
C36 P2 C40 105.4(7)
C31 P2 C40 103.3(6)
C36 P2 Re2 114.8(4)
C31 P2 Re2 113.9(3)
C40 P2 Re2 113.5(4)
C52 P1 C32 104.3(7)
C52 P1 C47 102.4(9)
C32 P1 C47 104.4(6)
C52 P1 Re1 114.8(5)
C32 P1 Re1 114.2(4)
C47 P1 Re1 115.2(6)
S3 Re3 S2 83.13(9)
S3 Re3 S4 107.88(11)
S2 Re3 S4 108.49(9)
S3 Re3 Cl5 95.85(10)
S2 Re3 Cl5 162.59(11)
S4 Re3 Cl5 88.42(11)
S3 Re3 Cl6 161.09(13)
S2 Re3 Cl6 90.22(10)
S4 Re3 Cl6 91.01(13)
Cl5 Re3 Cl6 85.24(11)
S3 Re3 P3 80.32(10)
S2 Re3 P3 85.99(10)
S4 Re3 P3 163.85(10)
Cl5 Re3 P3 76.73(11)
Cl6 Re3 P3 81.58(12)
S3 Re3 Re2 94.42(7)
S2 Re3 Re2 54.23(7)
S4 Re3 Re2 54.56(7)
Cl5 Re3 Re2 142.95(9)
Cl6 Re3 Re2 95.99(8)
P3 Re3 Re2 140.21(7)
S3 Re3 Re1 53.88(7)
S2 Re3 Re1 94.63(7)
S4 Re3 Re1 54.34(9)
Cl5 Re3 Re1 98.80(9)
Cl6 Re3 Re1 144.70(10)
P3 Re3 Re1 133.59(7)
Re2 Re3 Re1 60.235(16)
S1 Re2 S2 84.32(9)
S1 Re2 S4 107.79(10)
S2 Re2 S4 108.70(10)
S1 Re2 Cl4 163.63(9)
S2 Re2 Cl4 94.82(11)
S4 Re2 Cl4 88.02(10)
S1 Re2 Cl3 91.27(11)
S2 Re2 Cl3 162.33(9)
S4 Re2 Cl3 88.94(10)
Cl4 Re2 Cl3 84.61(12)
S1 Re2 P2 84.85(10)
S2 Re2 P2 82.32(9)
S4 Re2 P2 163.65(10)
Cl4 Re2 P2 78.84(10)
Cl3 Re2 P2 80.25(9)
S1 Re2 Re3 95.28(7)
S2 Re2 Re3 54.00(6)
S4 Re2 Re3 55.00(8)
Cl4 Re2 Re3 97.42(8)
Cl3 Re2 Re3 143.63(6)
P2 Re2 Re3 135.92(7)
S1 Re2 Re1 54.02(6)
S2 Re2 Re1 94.28(6)
S4 Re2 Re1 54.34(8)
Cl4 Re2 Re1 142.17(7)
Cl3 Re2 Re1 96.94(7)
P2 Re2 Re1 138.82(7)
Re3 Re2 Re1 59.975(16)
S3 Re1 S1 84.39(9)
S3 Re1 S4 108.51(11)
S1 Re1 S4 107.56(10)
S3 Re1 Cl2 93.43(10)
S1 Re1 Cl2 163.92(11)
S4 Re1 Cl2 88.27(10)
S3 Re1 Cl1 161.12(11)
S1 Re1 Cl1 91.42(10)
S4 Re1 Cl1 90.32(12)
Cl2 Re1 Cl1 85.52(11)
S3 Re1 P1 82.77(10)
S1 Re1 P1 84.06(11)
S4 Re1 P1 164.20(11)
Cl2 Re1 P1 79.86(11)
Cl1 Re1 P1 78.49(11)
S3 Re1 Re3 53.88(7)
S1 Re1 Re3 94.85(7)
S4 Re1 Re3 54.98(9)
Cl2 Re1 Re3 96.70(9)
Cl1 Re1 Re3 144.99(8)
P1 Re1 Re3 136.40(7)
S3 Re1 Re2 94.10(6)
S1 Re1 Re2 53.60(7)
S4 Re1 Re2 54.54(6)
Cl2 Re1 Re2 142.47(9)
Cl1 Re1 Re2 98.19(7)
P1 Re1 Re2 137.59(8)
Re3 Re1 Re2 59.790(16)
Re1 S4 Re2 71.12(8)
Re1 S4 Re3 70.69(8)
Re2 S4 Re3 70.43(8)
Re2 S1 Re1 72.38(8)
Re2 S1 Cu1 96.86(11)
Re1 S1 Cu1 97.73(10)
Re3 S2 Re2 71.76(8)
Re3 S2 Cu1 99.13(10)
Re2 S2 Cu1 97.62(10)
Re3 S3 Re1 72.24(8)
Re3 S3 Cu1 97.69(10)
Re1 S3 Cu1 97.61(10)

loop_
_geom_bond_atom_site_label_1
_geom_bond_atom_site_label_2
_geom_bond_distance
Br1 Cu1 2.236(2)
C1 C4 1.356(16)
C1 C2 1.397(15)
C1 P4 1.799(10)
C2 C3 1.373(16)
C2 H2 0.9500
C3 C42 1.367(19)
C3 H3 0.9500
C4 C5 1.426(18)
C4 H4 0.9500
C5 C42 1.34(2)
C5 H5 0.9500
C6 C27 1.374(14)
C6 C30 1.396(15)
C6 P4 1.801(10)
C7 C8 1.392(15)
C7 C9 1.392(15)
C7 P4 1.790(10)
C8 C34 1.368(16)
C8 H8 0.9500
C9 C10 1.400(17)
C9 H9 0.9500
C10 C11 1.383(19)
C10 H10 0.9500
C11 C34 1.396(18)
C11 H11 0.9500
C12 C41 1.374(16)
C12 C13 1.384(15)
C12 H12 0.9500
C13 C14 1.401(15)
C13 P5 1.799(11)
C14 C15 1.376(16)
C14 H14 0.9500
C15 C35 1.361(17)
C15 H15 0.9500
C16 C39 1.375(17)
C16 C17 1.389(14)
C16 H16 0.9500
C17 C18 1.397(15)
C17 P5 1.794(10)
C18 C19 1.365(16)
C18 H18 0.9500
C19 C20 1.364(17)
C19 H19 0.9500
C20 C39 1.387(18)
C20 H20 0.9500
C21 C26 1.382(16)
C21 C22 1.390(17)
C21 H21 0.9500
C22 C23 1.37(2)
C22 H22 0.9500
C23 C24 1.37(2)
C23 H23 0.9500
C24 C25 1.400(18)
C24 H24 0.9500
C25 C26 1.387(15)
C25 H25 0.9500
C26 P5 1.811(10)
C27 C28 1.389(15)
C27 H27 0.9500
C28 C29 1.373(16)
C28 H28 0.9500
C29 C33 1.361(16)
C29 H29 0.9500
C30 C33 1.402(15)
C30 H30 0.9500
C31 C50 1.380(17)
C31 C37 1.380(16)
C31 P2 1.827(10)
C32 C43 1.387(17)
C32 C38 1.396(16)
C32 P1 1.805(11)
C33 H33 0.9500
C34 H34 0.9500
C35 C41 1.380(18)
C35 H35 0.9500
C36 P2 1.810(14)
C36 H36A 0.9800
C36 H36B 0.9800
C36 H36C 0.9800
C37 C51 1.39(2)
C37 H37 0.9500
C38 C48 1.35(2)
C38 H38 0.9500
C39 H39 0.9500
C40 P2 1.829(12)
C40 H40A 0.9800
C40 H40B 0.9800
C40 H40C 0.9800
C41 H41 0.9500
C42 H42 0.9500
C43 C49 1.38(2)
C43 H43 0.9500
C44 P3 1.787(13)
C44 H44A 0.9800
C44 H44B 0.9800
C44 H44C 0.9800
C45 C55 1.37(2)
C45 C57 1.38(2)
C45 H45 0.9500
C46 C49 1.31(2)
C46 C48 1.38(3)
C46 H46 0.9500
C47 P1 1.813(14)
C47 H47A 0.9800
C47 H47B 0.9800
C47 H47C 0.9800
C48 H48 0.9500
C49 H49 0.9500
C50 C53 1.35(2)
C50 H50 0.9500
C51 C54 1.34(3)
C51 H51 0.9500
C52 P1 1.785(15)
C52 H52A 0.9800
C52 H52B 0.9800
C52 H52C 0.9800
C53 C54 1.37(3)
C53 H53 0.9500
C54 H54 0.9500
C55 C56 1.37(2)
C55 P3 1.805(14)
C56 C61 1.42(4)
C56 H56 0.9500
C57 C58 1.32(4)
C57 H57 0.9500
C58 C61 1.39(5)
C58 H58 0.9500
C59 P3 1.821(13)
C59 H59A 0.9800
C59 H59B 0.9800
C59 H59C 0.9800
C60 Cl8 1.62(2)
C60 Cl7 1.63(2)
C60 H60A 0.9900
C60 H60B 0.9900
C61 H61 0.9500
C62 Cl10 1.749(15)
C62 Cl9 1.750(14)
C62 H62A 0.9900
C62 H62B 0.9900
Cl5 Re3 2.405(3)
Cl6 Re3 2.411(3)
Cl2 Re1 2.426(3)
Cl1 Re1 2.439(3)
Cl3 Re2 2.444(3)
Cl4 Re2 2.412(3)
Cu1 S2 2.353(3)
Cu1 S1 2.396(3)
Cu1 S3 2.409(3)
N1 P5 1.580(8)
N1 P4 1.582(8)
P3 Re3 2.547(3)
P2 Re2 2.534(3)
P1 Re1 2.527(3)
Re3 S3 2.294(3)
Re3 S2 2.299(2)
Re3 S4 2.346(3)
Re3 Re2 2.6989(6)
Re3 Re1 2.7039(7)
Re2 S1 2.289(3)
Re2 S2 2.306(3)
Re2 S4 2.334(3)
Re2 Re1 2.7110(6)
Re1 S3 2.294(3)
Re1 S1 2.302(3)
Re1 S4 2.328(3)
